data_4130627
loop_
_publ_author_name
'Zall, Christopher M.'
'Linehan, John C.'
'Appel, Aaron M.'

_publ_section_title
;
 Triphosphine-Ligated Copper Hydrides for CO2 Hydrogenation: Structure,
 Reactivity, and Thermodynamic Studies.
;
_journal_issue 31
_journal_name_full 'Journal of the American Chemical Society'
_journal_page_first 9968
_journal_page_last 9977
_journal_paper_doi 10.1021/jacs.6b05349
_journal_volume 138
_journal_year 2016
_chemical_absolute_configuration rm
_chemical_formula_moiety 'C82 H79 Cu2 P6'
_chemical_formula_sum 'C82 H79 Cu2 P6'
_chemical_formula_weight 1377.35
_chemical_name_common '[(p3Cu)2H]PF6'
_space_group_crystal_system trigonal
_space_group_IT_number 149
_space_group_name_Hall 'P 3 2'
_space_group_name_H-M_alt 'P 3 1 2'
_atom_sites_solution_hydrogens mixed
_audit_creation_method SHELXL-2014/7
_cell_angle_alpha 90
_cell_angle_beta 90
_cell_angle_gamma 120
_cell_formula_units_Z 3
_cell_length_a 21.6406(13)
_cell_length_b 21.6406(13)
_cell_length_c 16.2448(11)
_cell_measurement_reflns_used 9557
_cell_measurement_temperature 123(2)
_cell_measurement_theta_max 21.69
_cell_measurement_theta_min 2.26
_cell_volume 6588.5(7)
_computing_cell_refinement 'Bruker SAINT'
_computing_data_collection 'Bruker APEX2'
_computing_data_reduction 'Bruker SAINT'
_computing_molecular_graphics 'Bruker SHELXTL'
_computing_publication_material 'Bruker SHELXTL'
_computing_structure_refinement 'SHELXL-2014/7 (Sheldrick, 2014)'
_computing_structure_solution 'SHELXS-97 (Sheldrick, 2008)'
_diffrn_ambient_temperature 123(2)
_diffrn_measured_fraction_theta_full 0.997
_diffrn_measured_fraction_theta_max 0.996
_diffrn_measurement_device_type 'Bruker APEX-II CCD'
_diffrn_measurement_method '\f and \w scans'
_diffrn_radiation_type MoK\a
_diffrn_radiation_wavelength 0.71073
_diffrn_reflns_av_R_equivalents 0.0738
_diffrn_reflns_av_unetI/netI 0.0621
_diffrn_reflns_Laue_measured_fraction_full 0.997
_diffrn_reflns_Laue_measured_fraction_max 0.996
_diffrn_reflns_limit_h_max 25
_diffrn_reflns_limit_h_min -25
_diffrn_reflns_limit_k_max 25
_diffrn_reflns_limit_k_min -25
_diffrn_reflns_limit_l_max 19
_diffrn_reflns_limit_l_min -19
_diffrn_reflns_number 65812
_diffrn_reflns_point_group_measured_fraction_full 0.997
_diffrn_reflns_point_group_measured_fraction_max 0.996
_diffrn_reflns_theta_full 25.121
_diffrn_reflns_theta_max 25.121
_diffrn_reflns_theta_min 1.086
_diffrn_source 'sealed tube'
_exptl_absorpt_coefficient_mu 0.629
_exptl_absorpt_correction_T_max 0.876
_exptl_absorpt_correction_T_min 0.781
_exptl_absorpt_correction_type multi-scan
_exptl_absorpt_process_details 'SADABS, R. Blessing, 1995'
_exptl_crystal_colour Colorless
_exptl_crystal_density_diffrn 1.041
_exptl_crystal_description Block
_exptl_crystal_F_000 2157
_exptl_crystal_size_max 0.392
_exptl_crystal_size_mid 0.278
_exptl_crystal_size_min 0.21
_refine_diff_density_max 1.312
_refine_diff_density_min -0.730
_refine_diff_density_rms 0.086
_refine_ls_abs_structure_details
;
 Twinning involves inversion, so Flack parameter cannot be determined
;
_refine_ls_abs_structure_Flack 0
_refine_ls_extinction_method none
_refine_ls_goodness_of_fit_ref 1.030
_refine_ls_hydrogen_treatment mixed
_refine_ls_matrix_type full
_refine_ls_number_parameters 434
_refine_ls_number_reflns 7844
_refine_ls_number_restraints 700
_refine_ls_restrained_S_all 1.000
_refine_ls_R_factor_all 0.1273
_refine_ls_R_factor_gt 0.0698
_refine_ls_shift/su_max 0.010
_refine_ls_shift/su_mean 0.000
_refine_ls_structure_factor_coef Fsqd
_refine_ls_weighting_details 'w=1/[\s^2^(Fo^2^)+(0.1216P)^2^+7.2468P] where P=(Fo^2^+2Fc^2^)/3'
_refine_ls_weighting_scheme calc
_refine_ls_wR_factor_gt 0.1805
_refine_ls_wR_factor_ref 0.2230
_reflns_Friedel_coverage 0.905
_reflns_Friedel_fraction_full 0.997
_reflns_Friedel_fraction_max 0.996
_reflns_number_gt 4930
_reflns_number_total 7844
_reflns_threshold_expression 'I > 2\s(I)'
_cod_data_source_file ja6b05349_si_002.cif
_cod_data_source_block Zall016_sad_sq
_cod_original_cell_volume 6588.5(9)
_cod_database_code 4130627
_shelx_shelxl_version_number 2014/7
_shelx_space_group_comment
;
The symmetry employed for this shelxl refinement is uniquely defined
by the following loop, which should always be used as a source of
symmetry information in preference to the above space-group names.
They are only intended as comments.
;

loop_
_space_group_symop_operation_xyz
'x, y, z'
'-y, x-y, z'
'-x+y, -x, z'
'-y, -x, -z'
'x, x-y, -z'
'-x+y, y, -z'

loop_
_atom_site_label
_atom_site_type_symbol
_atom_site_fract_x
_atom_site_fract_y
_atom_site_fract_z
_atom_site_U_iso_or_equiv
_atom_site_adp_type
_atom_site_occupancy
_atom_site_site_symmetry_order
_atom_site_calc_flag
_atom_site_refinement_flags_posn
_atom_site_refinement_flags_adp
_atom_site_refinement_flags_occupancy
_atom_site_disorder_assembly
_atom_site_disorder_group
Cu1 Cu 0.0000 0.0000 0.40632(11) 0.0343(5) Uani 1 3 d S T P . .
H1 H 0.0000 0.0000 0.5000 0.041 Uiso 1 6 d S U P . .
P1 P 0.0465(13) 0.100(3) 0.327(4) 0.061(2) Uani 0.429(4) 1 d D U P A 1
C1 C 0.0576(15) 0.0781(7) 0.220(2) 0.058(9) Uani 0.429(4) 1 d D U P A 1
H1A H 0.0533 0.1113 0.1813 0.069 Uiso 0.429(4) 1 calc R U P A 1
H1B H 0.1057 0.0840 0.2129 0.069 Uiso 0.429(4) 1 calc R U P A 1
C4 C 0.1355(14) 0.1804(15) 0.337(2) 0.083(8) Uani 0.429(4) 1 d DG U P A 1
C5 C 0.1706(18) 0.2254(19) 0.2713(19) 0.100(8) Uani 0.429(4) 1 d DG U P A 1
H5A H 0.1507 0.2133 0.2176 0.120 Uiso 0.429(4) 1 calc R U P A 1
C6 C 0.2347(18) 0.2883(18) 0.284(2) 0.110(9) Uani 0.429(4) 1 d DG U P A 1
H6A H 0.2587 0.3191 0.2390 0.132 Uiso 0.429(4) 1 calc R U P A 1
C7 C 0.2638(16) 0.3061(15) 0.363(2) 0.106(9) Uani 0.429(4) 1 d DG U P A 1
H7A H 0.3076 0.3491 0.3713 0.127 Uiso 0.429(4) 1 calc R U P A 1
C8 C 0.2287(18) 0.2611(18) 0.428(2) 0.110(9) Uani 0.429(4) 1 d DG U P A 1
H8A H 0.2485 0.2733 0.4822 0.132 Uiso 0.429(4) 1 calc R U P A 1
C9 C 0.1645(16) 0.1982(17) 0.416(2) 0.094(8) Uani 0.429(4) 1 d DG U P A 1
H9A H 0.1405 0.1675 0.4608 0.113 Uiso 0.429(4) 1 calc R U P A 1
C10 C -0.015(2) 0.136(2) 0.3148(19) 0.070(6) Uani 0.429(4) 1 d DG U P A 1
C11 C -0.008(2) 0.178(2) 0.2463(17) 0.086(8) Uani 0.429(4) 1 d DG U P A 1
H11A H 0.0192 0.1774 0.2002 0.103 Uiso 0.429(4) 1 calc R U P A 1
C12 C -0.040(2) 0.2196(19) 0.2454(18) 0.082(8) Uani 0.429(4) 1 d DG U P A 1
H12A H -0.0347 0.2481 0.1985 0.099 Uiso 0.429(4) 1 calc R U P A 1
C13 C -0.0789(19) 0.2200(18) 0.313(2) 0.085(8) Uani 0.429(4) 1 d DG U P A 1
H13A H -0.1008 0.2487 0.3122 0.102 Uiso 0.429(4) 1 calc R U P A 1
C14 C -0.086(2) 0.1784(19) 0.381(2) 0.095(8) Uani 0.429(4) 1 d DG U P A 1
H14A H -0.1130 0.1786 0.4276 0.114 Uiso 0.429(4) 1 calc R U P A 1
C15 C -0.054(2) 0.1364(17) 0.3824(18) 0.077(7) Uani 0.429(4) 1 d DG U P A 1
H15A H -0.0592 0.1080 0.4292 0.093 Uiso 0.429(4) 1 calc R U P A 1
P01 P 0.0482(14) 0.103(3) 0.333(4) 0.061(2) Uani 0.418(4) 1 d D U P A 2
C01 C -0.0010(14) 0.0692(8) 0.222(2) 0.070(10) Uani 0.418(4) 1 d D U P A 2
H01A H -0.0508 0.0593 0.2258 0.084 Uiso 0.418(4) 1 calc R U P A 2
H01B H 0.0243 0.1064 0.1799 0.084 Uiso 0.418(4) 1 calc R U P A 2
C04 C 0.1469(16) 0.1518(14) 0.329(2) 0.083(8) Uani 0.418(4) 1 d DG U P A 2
C05 C 0.2019(18) 0.1904(17) 0.273(2) 0.100(8) Uani 0.418(4) 1 d DG U P A 2
H05A H 0.2155 0.1661 0.2348 0.120 Uiso 0.418(4) 1 calc R U P A 2
C06 C 0.2369(17) 0.2645(17) 0.273(3) 0.110(9) Uani 0.418(4) 1 d DG U P A 2
H06A H 0.2744 0.2909 0.2354 0.132 Uiso 0.418(4) 1 calc R U P A 2
C07 C 0.217(2) 0.3000(14) 0.329(3) 0.106(9) Uani 0.418(4) 1 d DG U P A 2
H07A H 0.2409 0.3507 0.3295 0.127 Uiso 0.418(4) 1 calc R U P A 2
C08 C 0.162(2) 0.261(2) 0.385(2) 0.110(9) Uani 0.418(4) 1 d DG U P A 2
H08A H 0.1484 0.2857 0.4230 0.132 Uiso 0.418(4) 1 calc R U P A 2
C09 C 0.1270(16) 0.187(2) 0.384(2) 0.094(8) Uani 0.418(4) 1 d DG U P A 2
H09A H 0.0895 0.1609 0.4224 0.113 Uiso 0.418(4) 1 calc R U P A 2
C010 C -0.034(2) 0.1415(16) 0.346(2) 0.070(6) Uani 0.418(4) 1 d DG U P A 2
C011 C -0.043(2) 0.181(2) 0.2841(16) 0.086(8) Uani 0.418(4) 1 d DG U P A 2
H11B H -0.0536 0.1622 0.2297 0.103 Uiso 0.418(4) 1 calc R U P A 2
C012 C -0.036(2) 0.2463(19) 0.3019(17) 0.082(8) Uani 0.418(4) 1 d DG U P A 2
H12B H -0.0428 0.2729 0.2596 0.099 Uiso 0.418(4) 1 calc R U P A 2
C013 C -0.0208(19) 0.2731(15) 0.3817(19) 0.085(8) Uani 0.418(4) 1 d DG U P A 2
H13B H -0.0165 0.3181 0.3938 0.102 Uiso 0.418(4) 1 calc R U P A 2
C014 C -0.012(2) 0.2341(17) 0.4436(15) 0.095(8) Uani 0.418(4) 1 d DG U P A 2
H14B H -0.0010 0.2524 0.4981 0.114 Uiso 0.418(4) 1 calc R U P A 2
C015 C -0.018(2) 0.1683(16) 0.4258(17) 0.077(7) Uani 0.418(4) 1 d DG U P A 2
H15B H -0.0118 0.1417 0.4681 0.093 Uiso 0.418(4) 1 calc R U P A 2
P1' P 0.0059(17) 0.0965(15) 0.3315(18) 0.061(2) Uani 0.152(4) 1 d D U P A 3
C1' C -0.0278(11) 0.0491(9) 0.232(3) 0.070(10) Uani 0.152(4) 1 d D U P A 3
H1'A H -0.0803 0.0197 0.2363 0.084 Uiso 0.152(4) 1 calc R U P A 3
H1'B H -0.0176 0.0857 0.1892 0.084 Uiso 0.152(4) 1 calc R U P A 3
C4' C 0.101(2) 0.167(4) 0.319(6) 0.083(8) Uani 0.152(4) 1 d DG U P A 3
C5' C 0.145(4) 0.179(5) 0.251(6) 0.14(3) Uani 0.152(4) 1 d DG U P A 3
H5'A H 0.1282 0.1461 0.2064 0.173 Uiso 0.152(4) 1 calc R U P A 3
C6' C 0.213(4) 0.238(5) 0.249(6) 0.11(3) Uani 0.152(4) 1 d DG U P A 3
H6'A H 0.2432 0.2456 0.2024 0.134 Uiso 0.152(4) 1 calc R U P A 3
C7' C 0.238(3) 0.286(4) 0.314(7) 0.106(9) Uani 0.152(4) 1 d DG U P A 3
H7'A H 0.2847 0.3261 0.3125 0.127 Uiso 0.152(4) 1 calc R U P A 3
C8' C 0.194(4) 0.274(5) 0.382(6) 0.14(3) Uani 0.152(4) 1 d DG U P A 3
H8'A H 0.2113 0.3071 0.4266 0.174 Uiso 0.152(4) 1 calc R U P A 3
C9' C 0.126(4) 0.215(5) 0.384(5) 0.078(19) Uani 0.152(4) 1 d DG U P A 3
H9'A H 0.0963 0.2075 0.4305 0.093 Uiso 0.152(4) 1 calc R U P A 3
C10' C -0.044(5) 0.145(6) 0.336(5) 0.070(6) Uani 0.152(4) 1 d DG U P A 3
C11' C -0.030(5) 0.171(6) 0.256(5) 0.086(8) Uani 0.152(4) 1 d DG U P A 3
H11C H 0.0051 0.1680 0.2245 0.103 Uiso 0.152(4) 1 calc R U P A 3
C12' C -0.068(5) 0.201(5) 0.222(4) 0.082(8) Uani 0.152(4) 1 d DG U P A 3
H12C H -0.0588 0.2186 0.1676 0.099 Uiso 0.152(4) 1 calc R U P A 3
C13' C -0.120(4) 0.205(5) 0.269(5) 0.085(8) Uani 0.152(4) 1 d DG U P A 3
H13C H -0.1461 0.2255 0.2456 0.102 Uiso 0.152(4) 1 calc R U P A 3
C14' C -0.134(4) 0.179(5) 0.349(4) 0.095(8) Uani 0.152(4) 1 d DG U P A 3
H14C H -0.1694 0.1819 0.3806 0.114 Uiso 0.152(4) 1 calc R U P A 3
C15' C -0.096(5) 0.149(5) 0.383(4) 0.077(7) Uani 0.152(4) 1 d DG U P A 3
H15C H -0.1055 0.1313 0.4375 0.093 Uiso 0.152(4) 1 calc R U P A 3
C2 C 0.0000 0.0000 0.1985(7) 0.065(5) Uani 1 3 d DS TU P . .
C3 C 0.0000 0.0000 0.1017(7) 0.113(10) Uani 1 3 d DS TU P A .
H3A H -0.0125 0.0351 0.0816 0.170 Uiso 0.3333 1 calc R U P . .
H3B H 0.0475 0.0125 0.0816 0.170 Uiso 0.3333 1 calc R U P . .
H3C H -0.0351 -0.0475 0.0816 0.170 Uiso 0.3333 1 calc R U P . .
Cu2 Cu 0.6667 0.3333 0.0953(2) 0.0350(9) Uani 1 3 d S TU P B .
H2 H 0.6667 0.3333 0.0000 0.042 Uiso 1 6 d S U P . .
P2 P 0.6056(3) 0.3740(3) 0.1727(2) 0.0490(12) Uani 1 1 d . U . . .
C16 C 0.6400(8) 0.3848(6) 0.2796(8) 0.050(5) Uani 1 1 d D U . . .
H16A H 0.6798 0.4344 0.2860 0.060 Uiso 1 1 calc R U . . .
H16B H 0.6016 0.3787 0.3177 0.060 Uiso 1 1 calc R U . . .
C17 C 0.6667 0.3333 0.3073(8) 0.050(6) Uani 1 3 d DS TU P . .
C18 C 0.6667 0.3333 0.4041(8) 0.103(14) Uani 1 3 d DS TU P . .
H18A H 0.6182 0.3168 0.4242 0.155 Uiso 0.3333 1 calc R U P . .
H18B H 0.6832 0.3014 0.4242 0.155 Uiso 0.3333 1 calc R U P . .
H18C H 0.6986 0.3818 0.4242 0.155 Uiso 0.3333 1 calc R U P . .
C19 C 0.5134(18) 0.318(2) 0.174(2) 0.049(5) Uani 0.43(2) 1 d DG U P B 1
C20 C 0.472(2) 0.295(2) 0.245(2) 0.052(8) Uani 0.43(2) 1 d DG U P B 1
H20A H 0.4946 0.3093 0.2972 0.062 Uiso 0.43(2) 1 calc R U P B 1
C21 C 0.399(2) 0.252(3) 0.239(2) 0.086(13) Uani 0.43(2) 1 d DG U P B 1
H21A H 0.3706 0.2365 0.2880 0.104 Uiso 0.43(2) 1 calc R U P B 1
C22 C 0.3661(17) 0.231(3) 0.163(3) 0.074(7) Uani 0.43(2) 1 d DG U P B 1
H22A H 0.3157 0.2015 0.1590 0.088 Uiso 0.43(2) 1 calc R U P B 1
C23 C 0.407(2) 0.254(3) 0.092(2) 0.102(14) Uani 0.43(2) 1 d DG U P B 1
H23A H 0.3849 0.2394 0.0391 0.122 Uiso 0.43(2) 1 calc R U P B 1
C24 C 0.481(2) 0.297(3) 0.097(2) 0.12(2) Uani 0.43(2) 1 d DG U P B 1
H24A H 0.5088 0.3123 0.0483 0.147 Uiso 0.43(2) 1 calc R U P B 1
C19' C 0.5121(14) 0.3151(16) 0.187(2) 0.049(5) Uani 0.57(2) 1 d DG . P B 2
C20' C 0.4736(17) 0.3214(14) 0.2516(18) 0.052(8) Uani 0.57(2) 1 d DG . P B 2
H20B H 0.4975 0.3565 0.2929 0.062 Uiso 0.57(2) 1 calc R U P B 2
C21' C 0.4002(16) 0.2763(19) 0.2559(18) 0.086(13) Uani 0.57(2) 1 d DG . P B 2
H21B H 0.3739 0.2806 0.3002 0.104 Uiso 0.57(2) 1 calc R U P B 2
C22' C 0.3652(13) 0.2249(19) 0.195(2) 0.074(7) Uani 0.57(2) 1 d DG . P B 2
H22B H 0.3150 0.1941 0.1984 0.088 Uiso 0.57(2) 1 calc R U P B 2
C23' C 0.4037(15) 0.2186(18) 0.1306(19) 0.102(14) Uani 0.57(2) 1 d DG . P B 2
H23B H 0.3798 0.1835 0.0893 0.122 Uiso 0.57(2) 1 calc R U P B 2
C24' C 0.4771(15) 0.2637(19) 0.1263(18) 0.12(2) Uani 0.57(2) 1 d DG . P B 2
H24B H 0.5034 0.2594 0.0820 0.147 Uiso 0.57(2) 1 calc R U P B 2
C25 C 0.611(2) 0.4614(16) 0.150(2) 0.056(5) Uani 0.43(2) 1 d DG U P B 1
C26 C 0.5784(19) 0.4913(18) 0.195(2) 0.076(8) Uani 0.43(2) 1 d DG U P B 1
H26A H 0.5462 0.4648 0.2381 0.092 Uiso 0.43(2) 1 calc R U P B 1
C27 C 0.592(2) 0.5600(18) 0.177(2) 0.091(8) Uani 0.43(2) 1 d DG U P B 1
H27A H 0.5698 0.5804 0.2081 0.109 Uiso 0.43(2) 1 calc R U P B 1
C28 C 0.640(2) 0.5987(15) 0.114(2) 0.095(8) Uani 0.43(2) 1 d DG U P B 1
H28A H 0.6491 0.6456 0.1023 0.114 Uiso 0.43(2) 1 calc R U P B 1
C29 C 0.673(2) 0.5688(19) 0.069(2) 0.100(9) Uani 0.43(2) 1 d DG U P B 1
H29A H 0.7048 0.5953 0.0263 0.120 Uiso 0.43(2) 1 calc R U P B 1
C30 C 0.659(2) 0.5002(19) 0.087(2) 0.073(7) Uani 0.43(2) 1 d DG U P B 1
H30A H 0.6812 0.4797 0.0563 0.088 Uiso 0.43(2) 1 calc R U P B 1
C25' C 0.6122(16) 0.4587(13) 0.1625(16) 0.056(5) Uani 0.57(2) 1 d DG U P B 2
C26' C 0.608(2) 0.4984(17) 0.2273(13) 0.076(8) Uani 0.57(2) 1 d DG U P B 2
H26B H 0.6047 0.4821 0.2823 0.092 Uiso 0.57(2) 1 calc R U P B 2
C27' C 0.609(2) 0.5619(16) 0.2117(15) 0.091(8) Uani 0.57(2) 1 d DG U P B 2
H27B H 0.6058 0.5890 0.2560 0.109 Uiso 0.57(2) 1 calc R U P B 2
C28' C 0.6135(18) 0.5857(13) 0.1312(18) 0.095(8) Uani 0.57(2) 1 d DG U P B 2
H28B H 0.6139 0.6290 0.1205 0.114 Uiso 0.57(2) 1 calc R U P B 2
C29' C 0.6177(19) 0.5460(14) 0.0663(13) 0.100(9) Uani 0.57(2) 1 d DG U P B 2
H29B H 0.6210 0.5623 0.0113 0.120 Uiso 0.57(2) 1 calc R U P B 2
C30' C 0.6170(15) 0.4825(13) 0.0820(14) 0.073(7) Uani 0.57(2) 1 d DG U P B 2
H30B H 0.6199 0.4554 0.0376 0.088 Uiso 0.57(2) 1 calc R U P B 2
Cu3 Cu 0.3333 0.6667 0.0953(2) 0.0420(9) Uani 1 3 d S TU P C .
H3 H 0.3333 0.6667 0.0000 0.050 Uiso 1 6 d S U P . .
P3 P 0.2308(2) 0.6069(3) 0.1726(3) 0.0471(11) Uani 1 1 d D U . . .
C31 C 0.2545(9) 0.638(4) 0.2771(16) 0.058(5) Uani 0.5506 1 d D U P C 1
H31A H 0.2431 0.6764 0.2861 0.069 Uiso 0.5506 1 calc R U P C 1
H31B H 0.2235 0.5982 0.3144 0.069 Uiso 0.5506 1 calc R U P C 1
C31' C 0.2565(17) 0.637(5) 0.277(2) 0.058(5) Uani 0.4494 1 d D U P C 2
H31C H 0.2440 0.6748 0.2876 0.069 Uiso 0.4494 1 calc R U P C 2
H31D H 0.2263 0.5968 0.3139 0.069 Uiso 0.4494 1 calc R U P C 2
C32 C 0.3333 0.6667 0.3037(8) 0.054(3) Uani 1 3 d DS TU P . .
C33 C 0.3333 0.6667 0.4004(7) 0.041(4) Uani 1 3 d DS TU P C .
H33A H 0.3822 0.6854 0.4205 0.062 Uiso 0.3333 1 calc R U P . .
H33B H 0.3146 0.6968 0.4205 0.062 Uiso 0.3333 1 calc R U P . .
H33C H 0.3032 0.6178 0.4205 0.062 Uiso 0.3333 1 calc R U P . .
C34 C 0.1973(15) 0.5077(11) 0.1812(19) 0.058(5) Uani 0.5506 1 d DG U P C 1
C35 C 0.1517(17) 0.4621(15) 0.2414(17) 0.075(6) Uani 0.5506 1 d DG U P C 1
H35A H 0.1347 0.4801 0.2837 0.089 Uiso 0.5506 1 calc R U P C 1
C36 C 0.1310(16) 0.3900(14) 0.2398(15) 0.076(6) Uani 0.5506 1 d DG U P C 1
H36A H 0.0998 0.3588 0.2810 0.091 Uiso 0.5506 1 calc R U P C 1
C37 C 0.1559(16) 0.3637(11) 0.1780(18) 0.077(7) Uani 0.5506 1 d DG U P C 1
H37A H 0.1418 0.3145 0.1769 0.092 Uiso 0.5506 1 calc R U P C 1
C38 C 0.2015(14) 0.4094(13) 0.1178(16) 0.080(7) Uani 0.5506 1 d DG U P C 1
H38A H 0.2185 0.3913 0.0755 0.096 Uiso 0.5506 1 calc R U P C 1
C39 C 0.2222(12) 0.4814(12) 0.1194(16) 0.061(7) Uani 0.5506 1 d DG U P C 1
H39A H 0.2534 0.5126 0.0782 0.074 Uiso 0.5506 1 calc R U P C 1
C34' C 0.1928(19) 0.5117(14) 0.180(2) 0.058(5) Uani 0.4494 1 d DG U P C 2
C35' C 0.170(2) 0.4792(19) 0.256(2) 0.075(6) Uani 0.4494 1 d DG U P C 2
H35B H 0.1756 0.5073 0.3038 0.089 Uiso 0.4494 1 calc R U P C 2
C36' C 0.139(2) 0.406(2) 0.2634(17) 0.076(6) Uani 0.4494 1 d DG U P C 2
H36B H 0.1230 0.3833 0.3156 0.091 Uiso 0.4494 1 calc R U P C 2
C37' C 0.130(2) 0.3645(14) 0.194(2) 0.077(7) Uani 0.4494 1 d DG U P C 2
H37B H 0.1091 0.3141 0.1988 0.092 Uiso 0.4494 1 calc R U P C 2
C38' C 0.1533(19) 0.3970(16) 0.1177(18) 0.080(7) Uani 0.4494 1 d DG U P C 2
H38B H 0.1477 0.3690 0.0703 0.096 Uiso 0.4494 1 calc R U P C 2
C39' C 0.1846(16) 0.4707(16) 0.1107(19) 0.061(7) Uani 0.4494 1 d DG U P C 2
H39B H 0.2002 0.4929 0.0585 0.074 Uiso 0.4494 1 calc R U P C 2
C40 C 0.1454(14) 0.6052(17) 0.1617(18) 0.070(5) Uani 0.5506 1 d DG U P C 1
C41 C 0.1047(19) 0.611(2) 0.2238(14) 0.078(7) Uani 0.5506 1 d DG U P C 1
H41A H 0.1226 0.6220 0.2785 0.093 Uiso 0.5506 1 calc R U P C 1
C42 C 0.0379(17) 0.6024(17) 0.2059(16) 0.093(6) Uani 0.5506 1 d DG U P C 1
H42A H 0.0101 0.6067 0.2484 0.112 Uiso 0.5506 1 calc R U P C 1
C43 C 0.0117(11) 0.5870(13) 0.1259(19) 0.088(7) Uani 0.5506 1 d DG U P C 1
H43A H -0.0340 0.5808 0.1137 0.105 Uiso 0.5506 1 calc R U P C 1
C44 C 0.0523(13) 0.5807(13) 0.0638(15) 0.093(7) Uani 0.5506 1 d DG U P C 1
H44A H 0.0345 0.5701 0.0092 0.112 Uiso 0.5506 1 calc R U P C 1
C45 C 0.1192(12) 0.5897(14) 0.0817(16) 0.089(7) Uani 0.5506 1 d DG U P C 1
H45A H 0.1470 0.5854 0.0393 0.106 Uiso 0.5506 1 calc R U P C 1
C40' C 0.1549(18) 0.618(2) 0.159(2) 0.070(5) Uani 0.4494 1 d DG U P C 2
C41' C 0.102(2) 0.593(2) 0.219(2) 0.078(7) Uani 0.4494 1 d DG U P C 2
H41B H 0.1074 0.5722 0.2682 0.093 Uiso 0.4494 1 calc R U P C 2
C42' C 0.041(2) 0.597(2) 0.207(2) 0.093(6) Uani 0.4494 1 d DG U P C 2
H42B H 0.0044 0.5799 0.2475 0.112 Uiso 0.4494 1 calc R U P C 2
C43' C 0.0326(15) 0.6272(19) 0.135(3) 0.088(7) Uani 0.4494 1 d DG U P C 2
H43B H -0.0092 0.6303 0.1262 0.105 Uiso 0.4494 1 calc R U P C 2
C44' C 0.0857(18) 0.653(2) 0.075(2) 0.093(7) Uani 0.4494 1 d DG U P C 2
H44B H 0.0802 0.6731 0.0257 0.112 Uiso 0.4494 1 calc R U P C 2
C45' C 0.1469(16) 0.648(2) 0.087(2) 0.089(7) Uani 0.4494 1 d DG U P C 2
H45B H 0.1832 0.6654 0.0464 0.106 Uiso 0.4494 1 calc R U P C 2

loop_
_atom_site_aniso_label
_atom_site_aniso_U_11
_atom_site_aniso_U_22
_atom_site_aniso_U_33
_atom_site_aniso_U_23
_atom_site_aniso_U_13
_atom_site_aniso_U_12
Cu1 0.0377(6) 0.0377(6) 0.0274(11) 0.000 0.000 0.0188(3)
P1 0.072(4) 0.067(4) 0.052(5) 0.010(3) 0.005(4) 0.041(4)
C1 0.07(2) 0.084(16) 0.037(13) 0.005(17) 0.000(18) 0.050(16)
C4 0.049(12) 0.071(13) 0.120(17) 0.070(13) 0.043(12) 0.024(11)
C5 0.071(14) 0.082(15) 0.147(17) 0.074(13) 0.063(13) 0.039(11)
C6 0.070(13) 0.087(15) 0.177(19) 0.068(13) 0.063(13) 0.043(12)
C7 0.063(13) 0.082(13) 0.171(19) 0.064(13) 0.062(13) 0.035(11)
C8 0.061(14) 0.090(14) 0.162(19) 0.054(13) 0.046(13) 0.025(11)
C9 0.052(14) 0.086(14) 0.134(18) 0.061(13) 0.037(12) 0.027(11)
C10 0.104(17) 0.067(13) 0.062(12) -0.014(10) -0.034(11) 0.060(12)
C11 0.104(19) 0.110(18) 0.082(12) 0.013(10) -0.018(11) 0.082(16)
C12 0.08(2) 0.089(19) 0.098(12) 0.015(12) -0.015(12) 0.060(17)
C13 0.091(19) 0.087(17) 0.102(13) 0.015(11) -0.009(12) 0.064(16)
C14 0.15(2) 0.084(17) 0.093(12) 0.002(10) -0.005(12) 0.090(17)
C15 0.12(2) 0.064(15) 0.074(12) -0.012(11) -0.022(11) 0.065(15)
P01 0.072(4) 0.067(4) 0.052(5) 0.010(3) 0.005(4) 0.041(4)
C01 0.10(3) 0.09(2) 0.040(13) 0.022(11) -0.016(16) 0.05(2)
C04 0.049(12) 0.071(13) 0.120(17) 0.070(13) 0.043(12) 0.024(11)
C05 0.071(14) 0.082(15) 0.147(17) 0.074(13) 0.063(13) 0.039(11)
C06 0.070(13) 0.087(15) 0.177(19) 0.068(13) 0.063(13) 0.043(12)
C07 0.063(13) 0.082(13) 0.171(19) 0.064(13) 0.062(13) 0.035(11)
C08 0.061(14) 0.090(14) 0.162(19) 0.054(13) 0.046(13) 0.025(11)
C09 0.052(14) 0.086(14) 0.134(18) 0.061(13) 0.037(12) 0.027(11)
C010 0.104(17) 0.067(13) 0.062(12) -0.014(10) -0.034(11) 0.060(12)
C011 0.104(19) 0.110(18) 0.082(12) 0.013(10) -0.018(11) 0.082(16)
C012 0.08(2) 0.089(19) 0.098(12) 0.015(12) -0.015(12) 0.060(17)
C013 0.091(19) 0.087(17) 0.102(13) 0.015(11) -0.009(12) 0.064(16)
C014 0.15(2) 0.084(17) 0.093(12) 0.002(10) -0.005(12) 0.090(17)
C015 0.12(2) 0.064(15) 0.074(12) -0.012(11) -0.022(11) 0.065(15)
P1' 0.072(4) 0.067(4) 0.052(5) 0.010(3) 0.005(4) 0.041(4)
C1' 0.10(3) 0.09(2) 0.040(13) 0.022(11) -0.016(16) 0.05(2)
C4' 0.049(12) 0.071(13) 0.120(17) 0.070(13) 0.043(12) 0.024(11)
C5' 0.09(2) 0.12(4) 0.16(3) 0.05(3) 0.08(2) 0.00(3)
C6' 0.07(2) 0.08(3) 0.17(3) 0.07(2) 0.07(2) 0.02(2)
C7' 0.063(13) 0.082(13) 0.171(19) 0.064(13) 0.062(13) 0.035(11)
C8' 0.06(2) 0.12(3) 0.19(3) 0.02(3) 0.07(2) 0.00(3)
C9' 0.04(2) 0.07(2) 0.12(2) 0.071(19) 0.037(16) 0.030(18)
C10' 0.104(17) 0.067(13) 0.062(12) -0.014(10) -0.034(11) 0.060(12)
C11' 0.104(19) 0.110(18) 0.082(12) 0.013(10) -0.018(11) 0.082(16)
C12' 0.08(2) 0.089(19) 0.098(12) 0.015(12) -0.015(12) 0.060(17)
C13' 0.091(19) 0.087(17) 0.102(13) 0.015(11) -0.009(12) 0.064(16)
C14' 0.15(2) 0.084(17) 0.093(12) 0.002(10) -0.005(12) 0.090(17)
C15' 0.12(2) 0.064(15) 0.074(12) -0.012(11) -0.022(11) 0.065(15)
C2 0.084(7) 0.084(7) 0.028(9) 0.000 0.000 0.042(4)
C3 0.151(16) 0.151(16) 0.038(11) 0.000 0.000 0.075(8)
Cu2 0.0407(14) 0.0407(14) 0.0237(16) 0.000 0.000 0.0203(7)
P2 0.055(3) 0.053(4) 0.043(2) 0.002(3) 0.005(3) 0.030(3)
C16 0.056(11) 0.061(12) 0.037(7) -0.019(7) -0.003(7) 0.032(10)
C17 0.058(8) 0.058(8) 0.033(11) 0.000 0.000 0.029(4)
C18 0.13(2) 0.13(2) 0.040(13) 0.000 0.000 0.067(11)
C19 0.045(7) 0.048(10) 0.060(11) 0.003(8) 0.009(8) 0.029(7)
C20 0.047(9) 0.035(19) 0.077(11) 0.003(10) 0.017(8) 0.023(12)
C21 0.047(9) 0.09(3) 0.111(16) 0.005(14) 0.016(9) 0.023(13)
C22 0.047(9) 0.062(13) 0.102(17) 0.000(16) 0.002(11) 0.020(9)
C23 0.044(10) 0.12(3) 0.100(17) -0.012(14) -0.003(11) 0.013(14)
C24 0.042(10) 0.19(5) 0.072(13) -0.007(13) 0.011(10) 0.008(14)
C19' 0.045(7) 0.048(10) 0.060(11) 0.003(8) 0.009(8) 0.029(7)
C20' 0.047(9) 0.035(19) 0.077(11) 0.003(10) 0.017(8) 0.023(12)
C21' 0.047(9) 0.09(3) 0.111(16) 0.005(14) 0.016(9) 0.023(13)
C22' 0.047(9) 0.062(13) 0.102(17) 0.000(16) 0.002(11) 0.020(9)
C23' 0.044(10) 0.12(3) 0.100(17) -0.012(14) -0.003(11) 0.013(14)
C24' 0.042(10) 0.19(5) 0.072(13) -0.007(13) 0.011(10) 0.008(14)
C25 0.065(11) 0.051(8) 0.060(10) -0.001(7) -0.001(9) 0.036(9)
C26 0.11(2) 0.074(11) 0.065(12) 0.007(10) 0.014(12) 0.062(13)
C27 0.13(2) 0.071(11) 0.097(15) 0.001(10) 0.001(15) 0.070(14)
C28 0.13(2) 0.073(12) 0.098(14) 0.011(10) 0.008(13) 0.065(14)
C29 0.15(2) 0.081(13) 0.097(13) 0.020(10) 0.014(14) 0.074(15)
C30 0.097(19) 0.072(12) 0.064(10) 0.008(8) 0.003(11) 0.052(13)
C25' 0.065(11) 0.051(8) 0.060(10) -0.001(7) -0.001(9) 0.036(9)
C26' 0.11(2) 0.074(11) 0.065(12) 0.007(10) 0.014(12) 0.062(13)
C27' 0.13(2) 0.071(11) 0.097(15) 0.001(10) 0.001(15) 0.070(14)
C28' 0.13(2) 0.073(12) 0.098(14) 0.011(10) 0.008(13) 0.065(14)
C29' 0.15(2) 0.081(13) 0.097(13) 0.020(10) 0.014(14) 0.074(15)
C30' 0.097(19) 0.072(12) 0.064(10) 0.008(8) 0.003(11) 0.052(13)
Cu3 0.0376(13) 0.0376(13) 0.051(2) 0.000 0.000 0.0188(6)
P3 0.039(2) 0.043(3) 0.061(2) 0.002(3) 0.008(3) 0.022(2)
C31 0.059(5) 0.057(6) 0.057(5) 0.001(2) 0.001(2) 0.029(3)
C31' 0.059(5) 0.057(6) 0.057(5) 0.001(2) 0.001(2) 0.029(3)
C32 0.056(3) 0.056(3) 0.049(4) 0.000 0.000 0.0282(15)
C33 0.040(5) 0.040(5) 0.044(4) 0.000 0.000 0.020(2)
C34 0.054(10) 0.045(6) 0.072(8) 0.002(6) 0.001(7) 0.022(7)
C35 0.074(6) 0.073(6) 0.076(6) 0.001(2) 0.000(2) 0.037(3)
C36 0.072(13) 0.062(8) 0.094(12) 0.009(6) -0.002(10) 0.034(7)
C37 0.074(17) 0.054(9) 0.093(11) 0.008(7) 0.003(10) 0.026(9)
C38 0.089(17) 0.053(9) 0.094(11) 0.002(7) 0.011(12) 0.033(11)
C39 0.052(17) 0.048(9) 0.080(9) 0.005(7) 0.010(10) 0.022(10)
C34' 0.054(10) 0.045(6) 0.072(8) 0.002(6) 0.001(7) 0.022(7)
C35' 0.074(6) 0.073(6) 0.076(6) 0.001(2) 0.000(2) 0.037(3)
C36' 0.072(13) 0.062(8) 0.094(12) 0.009(6) -0.002(10) 0.034(7)
C37' 0.074(17) 0.054(9) 0.093(11) 0.008(7) 0.003(10) 0.026(9)
C38' 0.089(17) 0.053(9) 0.094(11) 0.002(7) 0.011(12) 0.033(11)
C39' 0.052(17) 0.048(9) 0.080(9) 0.005(7) 0.010(10) 0.022(10)
C40 0.052(10) 0.055(12) 0.108(11) -0.022(10) -0.003(8) 0.029(10)
C41 0.067(10) 0.063(19) 0.110(11) -0.026(10) 0.000(8) 0.037(11)
C42 0.073(10) 0.089(14) 0.131(12) -0.030(11) 0.001(9) 0.050(10)
C43 0.070(12) 0.066(17) 0.133(13) -0.029(11) -0.006(9) 0.038(12)
C44 0.075(12) 0.106(17) 0.119(13) -0.025(11) -0.013(9) 0.060(13)
C45 0.072(12) 0.097(17) 0.109(12) -0.021(11) -0.012(9) 0.051(12)
C40' 0.052(10) 0.055(12) 0.108(11) -0.022(10) -0.003(8) 0.029(10)
C41' 0.067(10) 0.063(19) 0.110(11) -0.026(10) 0.000(8) 0.037(11)
C42' 0.073(10) 0.089(14) 0.131(12) -0.030(11) 0.001(9) 0.050(10)
C43' 0.070(12) 0.066(17) 0.133(13) -0.029(11) -0.006(9) 0.038(12)
C44' 0.075(12) 0.106(17) 0.119(13) -0.025(11) -0.013(9) 0.060(13)
C45' 0.072(12) 0.097(17) 0.109(12) -0.021(11) -0.012(9) 0.051(12)

loop_
_atom_type_symbol
_atom_type_description
_atom_type_scat_dispersion_real
_atom_type_scat_dispersion_imag
_atom_type_scat_source
C C 0.0033 0.0016 'International Tables Vol C Tables 4.2.6.8 and 6.1.1.4'
H H 0.0000 0.0000 'International Tables Vol C Tables 4.2.6.8 and 6.1.1.4'
Cu Cu 0.3201 1.2651 'International Tables Vol C Tables 4.2.6.8 and 6.1.1.4'
P P 0.1023 0.0942 'International Tables Vol C Tables 4.2.6.8 and 6.1.1.4'

loop_
_geom_angle_atom_site_label_1
_geom_angle_atom_site_label_2
_geom_angle_atom_site_label_3
_geom_angle
_geom_angle_site_symmetry_1
_geom_angle_site_symmetry_3
P01 Cu1 P01 94.8(19) 2 3
P01 Cu1 P01 94.8(19) 2 .
P01 Cu1 P01 94.8(19) 3 .
P1 Cu1 P1 91.3(19) . 2
P1 Cu1 P1 91.3(19) . 3
P1 Cu1 P1 91.3(19) 2 3
P1' Cu1 P1' 95.9(10) . 2
P1' Cu1 P1' 95.9(10) . 3
P1' Cu1 P1' 95.9(10) 2 3
P01 Cu1 Cu1 121.8(14) 2 4_556
P01 Cu1 Cu1 121.8(14) 3 4_556
P01 Cu1 Cu1 121.8(14) . 4_556
P1 Cu1 Cu1 124.4(13) . 4_556
P1 Cu1 Cu1 124.4(13) 2 4_556
P1 Cu1 Cu1 124.4(13) 3 4_556
P1' Cu1 Cu1 120.9(7) . 4_556
P1' Cu1 Cu1 120.9(7) 2 4_556
P1' Cu1 Cu1 120.9(7) 3 4_556
P01 Cu1 H1 121.8(14) 2 .
P01 Cu1 H1 121.8(14) 3 .
P01 Cu1 H1 121.8(14) . .
P1 Cu1 H1 124.4(13) . .
P1 Cu1 H1 124.4(13) 2 .
P1 Cu1 H1 124.4(13) 3 .
P1' Cu1 H1 120.9(7) . .
P1' Cu1 H1 120.9(7) 2 .
P1' Cu1 H1 120.9(7) 3 .
Cu1 Cu1 H1 0.0 4_556 .
C4 P1 C1 97(2) . .
C4 P1 C10 104(3) . .
C1 P1 C10 103(3) . .
C4 P1 Cu1 127(3) . .
C1 P1 Cu1 110(2) . .
C10 P1 Cu1 113(2) . .
C2 C1 P1 111(2) . .
C2 C1 H1A 109.5 . .
P1 C1 H1A 109.5 . .
C2 C1 H1B 109.5 . .
P1 C1 H1B 109.5 . .
H1A C1 H1B 108.1 . .
C5 C4 C9 120.0 . .
C5 C4 P1 123(3) . .
C9 C4 P1 117(3) . .
C4 C5 C6 120.0 . .
C4 C5 H5A 120.0 . .
C6 C5 H5A 120.0 . .
C7 C6 C5 120.0 . .
C7 C6 H6A 120.0 . .
C5 C6 H6A 120.0 . .
C6 C7 C8 120.0 . .
C6 C7 H7A 120.0 . .
C8 C7 H7A 120.0 . .
C9 C8 C7 120.0 . .
C9 C8 H8A 120.0 . .
C7 C8 H8A 120.0 . .
C8 C9 C4 120.0 . .
C8 C9 H9A 120.0 . .
C4 C9 H9A 120.0 . .
C11 C10 C15 120.0 . .
C11 C10 P1 119(3) . .
C15 C10 P1 119(3) . .
C10 C11 C12 120.0 . .
C10 C11 H11A 120.0 . .
C12 C11 H11A 120.0 . .
C13 C12 C11 120.0 . .
C13 C12 H12A 120.0 . .
C11 C12 H12A 120.0 . .
C12 C13 C14 120.0 . .
C12 C13 H13A 120.0 . .
C14 C13 H13A 120.0 . .
C15 C14 C13 120.0 . .
C15 C14 H14A 120.0 . .
C13 C14 H14A 120.0 . .
C14 C15 C10 120.0 . .
C14 C15 H15A 120.0 . .
C10 C15 H15A 120.0 . .
C04 P01 C09 42.7(8) . .
C04 P01 C01 115(3) . .
C09 P01 C01 140(3) . .
C04 P01 Cu1 114(3) . .
C09 P01 Cu1 117(3) . .
C01 P01 Cu1 102.2(19) . .
C04 P01 C010 132(3) . .
C09 P01 C010 95(3) . .
C01 P01 C010 81.6(17) . .
Cu1 P01 C010 104.2(18) . .
C2 C01 P01 108(2) . .
C2 C01 H01A 110.1 . .
P01 C01 H01A 110.1 . .
C2 C01 H01B 110.1 . .
P01 C01 H01B 110.1 . .
H01A C01 H01B 108.4 . .
C05 C04 C09 120.0 . .
C05 C04 P01 140(3) . .
C09 C04 P01 73(3) . .
C06 C05 C04 120.0 . .
C06 C05 H05A 120.0 . .
C04 C05 H05A 120.0 . .
C05 C06 C07 120.0 . .
C05 C06 H06A 120.0 . .
C07 C06 H06A 120.0 . .
C08 C07 C06 120.0 . .
C08 C07 H07A 120.0 . .
C06 C07 H07A 120.0 . .
C07 C08 C09 120.0 . .
C07 C08 H08A 120.0 . .
C09 C08 H08A 120.0 . .
C08 C09 C04 120.0 . .
C08 C09 P01 143(3) . .
C04 C09 P01 65(2) . .
C08 C09 H09A 120.0 . .
C04 C09 H09A 120.0 . .
P01 C09 H09A 68.5 . .
C011 C010 C015 120.0 . .
C011 C010 P01 121(2) . .
C015 C010 P01 100(2) . .
C010 C011 C012 120.0 . .
C010 C011 H11B 120.0 . .
C012 C011 H11B 120.0 . .
C013 C012 C011 120.0 . .
C013 C012 H12B 120.0 . .
C011 C012 H12B 120.0 . .
C012 C013 C014 120.0 . .
C012 C013 H13B 120.0 . .
C014 C013 H13B 120.0 . .
C013 C014 C015 120.0 . .
C013 C014 H14B 120.0 . .
C015 C014 H14B 120.0 . .
C014 C015 C010 120.0 . .
C014 C015 H15B 120.0 . .
C010 C015 H15B 120.0 . .
C10' P1' C1' 100(3) . .
C10' P1' C4' 105(5) . .
C1' P1' C4' 109(4) . .
C10' P1' Cu1 134(3) . .
C1' P1' Cu1 97.3(16) . .
C4' P1' Cu1 109(3) . .
C2 C1' P1' 120(2) . .
C2 C1' H1'A 107.3 . .
P1' C1' H1'A 107.3 . .
C2 C1' H1'B 107.3 . .
P1' C1' H1'B 107.3 . .
H1'A C1' H1'B 106.9 . .
C5' C4' C9' 120.0 . .
C5' C4' P1' 127(5) . .
C9' C4' P1' 112(5) . .
C6' C5' C4' 120.0 . .
C6' C5' H5'A 120.0 . .
C4' C5' H5'A 120.0 . .
C5' C6' C7' 120.0 . .
C5' C6' H6'A 120.0 . .
C7' C6' H6'A 120.0 . .
C6' C7' C8' 120.0 . .
C6' C7' H7'A 120.0 . .
C8' C7' H7'A 120.0 . .
C9' C8' C7' 120.0 . .
C9' C8' H8'A 120.0 . .
C7' C8' H8'A 120.0 . .
C8' C9' C4' 120.0 . .
C8' C9' H9'A 120.0 . .
C4' C9' H9'A 120.0 . .
C11' C10' C15' 120.0 . .
C11' C10' P1' 97(4) . .
C15' C10' P1' 141(5) . .
C12' C11' C10' 120.0 . .
C12' C11' H11C 120.0 . .
C10' C11' H11C 120.0 . .
C11' C12' C13' 120.0 . .
C11' C12' H12C 120.0 . .
C13' C12' H12C 120.0 . .
C14' C13' C12' 120.0 . .
C14' C13' H13C 120.0 . .
C12' C13' H13C 120.0 . .
C13' C14' C15' 120.0 . .
C13' C14' H14C 120.0 . .
C15' C14' H14C 120.0 . .
C14' C15' C10' 120.0 . .
C14' C15' H15C 120.0 . .
C10' C15' H15C 120.0 . .
C01 C2 C01 114.1(11) 2 3
C01 C2 C01 114.1(11) 2 .
C01 C2 C01 114.1(11) 3 .
C1' C2 C1' 108.6(19) 3 2
C1 C2 C1 115.3(10) 3 .
C1' C2 C1' 108.6(19) 3 .
C1' C2 C1' 108.6(19) 2 .
C1 C2 C1 115.3(9) 3 2
C1 C2 C1 115.3(9) . 2
C1 C2 C3 102.8(13) 3 .
C01 C2 C3 104.3(14) 2 .
C01 C2 C3 104.3(14) 3 .
C1' C2 C3 110.3(18) 3 .
C01 C2 C3 104.3(14) . .
C1' C2 C3 110.3(18) 2 .
C1 C2 C3 102.8(13) . .
C1' C2 C3 110.3(18) . .
C1 C2 C3 102.8(13) 2 .
C2 C3 H3A 109.5 . .
C2 C3 H3B 109.5 . .
H3A C3 H3B 109.5 . .
C2 C3 H3C 109.5 . .
H3A C3 H3C 109.5 . .
H3B C3 H3C 109.5 . .
P2 Cu2 P2 92.86(17) 3_665 2_655
P2 Cu2 P2 92.86(17) 3_665 .
P2 Cu2 P2 92.86(17) 2_655 .
P2 Cu2 Cu2 123.22(12) 3_665 4_665
P2 Cu2 Cu2 123.22(12) 2_655 4_665
P2 Cu2 Cu2 123.22(12) . 4_665
P2 Cu2 H2 123.22(12) 3_665 .
P2 Cu2 H2 123.22(12) 2_655 .
P2 Cu2 H2 123.22(12) . .
Cu2 Cu2 H2 0.000(1) 4_665 .
C25' P2 C19' 103.1(16) . .
C19 P2 C16 109.1(14) . .
C25' P2 C16 97.9(9) . .
C19' P2 C16 102.1(12) . .
C19 P2 C25 101(2) . .
C16 P2 C25 103.7(11) . .
C19 P2 Cu2 114.4(15) . .
C25' P2 Cu2 125.5(9) . .
C19' P2 Cu2 117.4(11) . .
C16 P2 Cu2 106.8(4) . .
C25 P2 Cu2 121.3(11) . .
C17 C16 P2 116.7(9) . .
C17 C16 H16A 108.1 . .
P2 C16 H16A 108.1 . .
C17 C16 H16B 108.1 . .
P2 C16 H16B 108.1 . .
H16A C16 H16B 107.3 . .
C16 C17 C16 112.0(6) 3_665 2_655
C16 C17 C16 112.0(6) 3_665 .
C16 C17 C16 112.0(6) 2_655 .
C16 C17 C18 106.8(7) 3_665 .
C16 C17 C18 106.8(7) 2_655 .
C16 C17 C18 106.8(7) . .
C17 C18 H18A 109.5 . .
C17 C18 H18B 109.5 . .
H18A C18 H18B 109.5 . .
C17 C18 H18C 109.5 . .
H18A C18 H18C 109.5 . .
H18B C18 H18C 109.5 . .
C20 C19 C24 120.0 . .
C20 C19 P2 124(2) . .
C24 C19 P2 116(2) . .
C21 C20 C19 120.0 . .
C21 C20 H20A 120.0 . .
C19 C20 H20A 120.0 . .
C20 C21 C22 120.0 . .
C20 C21 H21A 120.0 . .
C22 C21 H21A 120.0 . .
C23 C22 C21 120.0 . .
C23 C22 H22A 120.0 . .
C21 C22 H22A 120.0 . .
C22 C23 C24 120.0 . .
C22 C23 H23A 120.0 . .
C24 C23 H23A 120.0 . .
C23 C24 C19 120.0 . .
C23 C24 H24A 120.0 . .
C19 C24 H24A 120.0 . .
C20' C19' C24' 120.0 . .
C20' C19' P2 123.2(16) . .
C24' C19' P2 116.7(16) . .
C19' C20' C21' 120.0 . .
C19' C20' H20B 120.0 . .
C21' C20' H20B 120.0 . .
C20' C21' C22' 120.0 . .
C20' C21' H21B 120.0 . .
C22' C21' H21B 120.0 . .
C23' C22' C21' 120.0 . .
C23' C22' H22B 120.0 . .
C21' C22' H22B 120.0 . .
C22' C23' C24' 120.0 . .
C22' C23' H23B 120.0 . .
C24' C23' H23B 120.0 . .
C23' C24' C19' 120.0 . .
C23' C24' H24B 120.0 . .
C19' C24' H24B 120.0 . .
C26 C25 C30 120.0 . .
C26 C25 P2 125.3(18) . .
C30 C25 P2 114.4(18) . .
C25 C26 C27 120.0 . .
C25 C26 H26A 120.0 . .
C27 C26 H26A 120.0 . .
C26 C27 C28 120.0 . .
C26 C27 H27A 120.0 . .
C28 C27 H27A 120.0 . .
C29 C28 C27 120.0 . .
C29 C28 H28A 120.0 . .
C27 C28 H28A 120.0 . .
C28 C29 C30 120.0 . .
C28 C29 H29A 120.0 . .
C30 C29 H29A 120.0 . .
C29 C30 C25 120.0 . .
C29 C30 H30A 120.0 . .
C25 C30 H30A 120.0 . .
C26' C25' C30' 120.0 . .
C26' C25' P2 124.8(15) . .
C30' C25' P2 115.1(15) . .
C27' C26' C25' 120.0 . .
C27' C26' H26B 120.0 . .
C25' C26' H26B 120.0 . .
C26' C27' C28' 120.0 . .
C26' C27' H27B 120.0 . .
C28' C27' H27B 120.0 . .
C27' C28' C29' 120.0 . .
C27' C28' H28B 120.0 . .
C29' C28' H28B 120.0 . .
C28' C29' C30' 120.0 . .
C28' C29' H29B 120.0 . .
C30' C29' H29B 120.0 . .
C29' C30' C25' 120.0 . .
C29' C30' H30B 120.0 . .
C25' C30' H30B 120.0 . .
P3 Cu3 P3 93.06(19) 3_565 2_665
P3 Cu3 P3 93.06(19) 3_565 .
P3 Cu3 P3 93.07(19) 2_665 .
P3 Cu3 Cu3 123.07(13) 3_565 4_665
P3 Cu3 Cu3 123.07(13) 2_665 4_665
P3 Cu3 Cu3 123.07(14) . 4_665
P3 Cu3 H3 123.07(13) 3_565 .
P3 Cu3 H3 123.07(13) 2_665 .
P3 Cu3 H3 123.07(13) . .
Cu3 Cu3 H3 0.0 4_665 .
C40' P3 C34' 103.8(19) . .
C40' P3 C31' 102(2) . .
C34' P3 C31' 104(4) . .
C31 P3 C40 101.2(13) . .
C31 P3 C34 103(3) . .
C40 P3 C34 99.9(14) . .
C40' P3 Cu3 123.3(14) . .
C34' P3 Cu3 116.1(12) . .
C31 P3 Cu3 106.9(10) . .
C31' P3 Cu3 105.9(16) . .
C40 P3 Cu3 129.4(11) . .
C34 P3 Cu3 113.1(9) . .
C32 C31 P3 117.4(13) . .
C32 C31 H31A 108.0 . .
P3 C31 H31A 108.0 . .
C32 C31 H31B 108.0 . .
P3 C31 H31B 108.0 . .
H31A C31 H31B 107.2 . .
C32 C31' P3 119.6(17) . .
C32 C31' H31C 107.4 . .
P3 C31' H31C 107.4 . .
C32 C31' H31D 107.4 . .
P3 C31' H31D 107.4 . .
H31C C31' H31D 106.9 . .
C31' C32 C31' 112.2(13) . 3_565
C31' C32 C31' 112.2(14) . 2_665
C31' C32 C31' 112.2(13) 3_565 2_665
C31 C32 C31 112.6(9) 3_565 2_665
C31 C32 C31 112.6(9) 3_565 .
C31 C32 C31 112.6(9) 2_665 .
C31' C32 C33 106.6(15) . .
C31' C32 C33 106.5(15) 3_565 .
C31' C32 C33 106.5(15) 2_665 .
C31 C32 C33 106.1(10) 3_565 .
C31 C32 C33 106.1(10) 2_665 .
C31 C32 C33 106.1(10) . .
C32 C33 H33A 109.5 . .
C32 C33 H33B 109.5 . .
H33A C33 H33B 109.5 . .
C32 C33 H33C 109.5 . .
H33A C33 H33C 109.5 . .
H33B C33 H33C 109.5 . .
C35 C34 C39 120.0 . .
C35 C34 P3 126.2(15) . .
C39 C34 P3 113.8(15) . .
C36 C35 C34 120.0 . .
C36 C35 H35A 120.0 . .
C34 C35 H35A 120.0 . .
C35 C36 C37 120.0 . .
C35 C36 H36A 120.0 . .
C37 C36 H36A 120.0 . .
C38 C37 C36 120.0 . .
C38 C37 H37A 120.0 . .
C36 C37 H37A 120.0 . .
C39 C38 C37 120.0 . .
C39 C38 H38A 120.0 . .
C37 C38 H38A 120.0 . .
C38 C39 C34 120.0 . .
C38 C39 H39A 120.0 . .
C34 C39 H39A 120.0 . .
C35' C34' C39' 120.0 . .
C35' C34' P3 119(2) . .
C39' C34' P3 121(2) . .
C34' C35' C36' 120.0 . .
C34' C35' H35B 120.0 . .
C36' C35' H35B 120.0 . .
C37' C36' C35' 120.0 . .
C37' C36' H36B 120.0 . .
C35' C36' H36B 120.0 . .
C38' C37' C36' 120.0 . .
C38' C37' H37B 120.0 . .
C36' C37' H37B 120.0 . .
C37' C38' C39' 120.0 . .
C37' C38' H38B 120.0 . .
C39' C38' H38B 120.0 . .
C38' C39' C34' 120.0 . .
C38' C39' H39B 120.0 . .
C34' C39' H39B 120.0 . .
C41 C40 C45 120.0 . .
C41 C40 P3 127.4(17) . .
C45 C40 P3 112.3(16) . .
C42 C41 C40 120.0 . .
C42 C41 H41A 120.0 . .
C40 C41 H41A 120.0 . .
C43 C42 C41 120.0 . .
C43 C42 H42A 120.0 . .
C41 C42 H42A 120.0 . .
C42 C43 C44 120.0 . .
C42 C43 H43A 120.0 . .
C44 C43 H43A 120.0 . .
C45 C44 C43 120.0 . .
C45 C44 H44A 120.0 . .
C43 C44 H44A 120.0 . .
C44 C45 C40 120.0 . .
C44 C45 H45A 120.0 . .
C40 C45 H45A 120.0 . .
C41' C40' C45' 120.0 . .
C41' C40' P3 120(2) . .
C45' C40' P3 120(2) . .
C40' C41' C42' 120.0 . .
C40' C41' H41B 120.0 . .
C42' C41' H41B 120.0 . .
C43' C42' C41' 120.0 . .
C43' C42' H42B 120.0 . .
C41' C42' H42B 120.0 . .
C42' C43' C44' 120.0 . .
C42' C43' H43B 120.0 . .
C44' C43' H43B 120.0 . .
C45' C44' C43' 120.0 . .
C45' C44' H44B 120.0 . .
C43' C44' H44B 120.0 . .
C44' C45' C40' 120.0 . .
C44' C45' H45B 120.0 . .
C40' C45' H45B 120.0 . .

loop_
_geom_bond_atom_site_label_1
_geom_bond_atom_site_label_2
_geom_bond_distance
_geom_bond_site_symmetry_2
Cu1 P01 2.27(6) 2
Cu1 P01 2.27(6) 3
Cu1 P01 2.27(6) .
Cu1 P1 2.28(5) .
Cu1 P1 2.28(5) 2
Cu1 P1 2.28(5) 3
Cu1 P1' 2.36(3) .
Cu1 P1' 2.36(3) 2
Cu1 P1' 2.36(3) 3
Cu1 Cu1 3.044(4) 4_556
Cu1 H1 1.5218(18) .
P1 C4 1.85(3) .
P1 C1 1.86(5) .
P1 C10 1.85(4) .
C1 C2 1.556(7) .
C1 H1A 0.9900 .
C1 H1B 0.9900 .
C4 C5 1.3900 .
C4 C9 1.3900 .
C5 C6 1.3900 .
C5 H5A 0.9500 .
C6 C7 1.3900 .
C6 H6A 0.9500 .
C7 C8 1.3900 .
C7 H7A 0.9500 .
C8 C9 1.3900 .
C8 H8A 0.9500 .
C9 H9A 0.9500 .
C10 C11 1.3900 .
C10 C15 1.3900 .
C11 C12 1.3900 .
C11 H11A 0.9500 .
C12 C13 1.3900 .
C12 H12A 0.9500 .
C13 C14 1.3900 .
C13 H13A 0.9500 .
C14 C15 1.3900 .
C14 H14A 0.9500 .
C15 H15A 0.9500 .
P01 C04 1.85(3) .
P01 C09 1.96(5) .
P01 C01 2.03(6) .
P01 C010 2.32(6) .
C01 C2 1.556(7) .
C01 H01A 0.9900 .
C01 H01B 0.9900 .
C04 C05 1.3900 .
C04 C09 1.3900 .
C05 C06 1.3900 .
C05 H05A 0.9500 .
C06 C07 1.3900 .
C06 H06A 0.9500 .
C07 C08 1.3900 .
C07 H07A 0.9500 .
C08 C09 1.3900 .
C08 H08A 0.9500 .
C09 H09A 0.9500 .
C010 C011 1.3900 .
C010 C015 1.3900 .
C011 C012 1.3900 .
C011 H11B 0.9500 .
C012 C013 1.3900 .
C012 H12B 0.9500 .
C013 C014 1.3900 .
C013 H13B 0.9500 .
C014 C015 1.3900 .
C014 H14B 0.9500 .
C015 H15B 0.9500 .
P1' C10' 1.85(3) .
P1' C1' 1.86(5) .
P1' C4' 1.87(3) .
C1' C2 1.556(7) .
C1' H1'A 0.9900 .
C1' H1'B 0.9900 .
C4' C5' 1.3900 .
C4' C9' 1.3900 .
C5' C6' 1.3900 .
C5' H5'A 0.9500 .
C6' C7' 1.3900 .
C6' H6'A 0.9500 .
C7' C8' 1.3900 .
C7' H7'A 0.9500 .
C8' C9' 1.3900 .
C8' H8'A 0.9500 .
C9' H9'A 0.9500 .
C10' C11' 1.3900 .
C10' C15' 1.3900 .
C11' C12' 1.3900 .
C11' H11C 0.9500 .
C12' C13' 1.3900 .
C12' H12C 0.9500 .
C13' C14' 1.3900 .
C13' H13C 0.9500 .
C14' C15' 1.3900 .
C14' H14C 0.9500 .
C15' H15C 0.9500 .
C2 C1 1.556(7) 3
C2 C01 1.556(7) 2
C2 C01 1.556(7) 3
C2 C1' 1.556(7) 3
C2 C1' 1.556(7) 2
C2 C1 1.556(7) 2
C2 C3 1.572(11) .
C3 H3A 0.9800 .
C3 H3B 0.9800 .
C3 H3C 0.9800 .
Cu2 P2 2.295(5) 3_665
Cu2 P2 2.295(5) 2_655
Cu2 P2 2.295(5) .
Cu2 Cu2 3.097(6) 4_665
Cu2 H2 1.548(3) .
P2 C19 1.74(3) .
P2 C25' 1.77(2) .
P2 C19' 1.79(2) .
P2 C16 1.857(13) .
P2 C25 1.87(2) .
C16 C17 1.556(7) .
C16 H16A 0.9900 .
C16 H16B 0.9900 .
C17 C16 1.556(7) 3_665
C17 C16 1.556(7) 2_655
C17 C18 1.572(11) .
C18 H18A 0.9800 .
C18 H18B 0.9800 .
C18 H18C 0.9800 .
C19 C20 1.3900 .
C19 C24 1.3900 .
C20 C21 1.3900 .
C20 H20A 0.9500 .
C21 C22 1.3900 .
C21 H21A 0.9500 .
C22 C23 1.3900 .
C22 H22A 0.9500 .
C23 C24 1.3900 .
C23 H23A 0.9500 .
C24 H24A 0.9500 .
C19' C20' 1.3900 .
C19' C24' 1.3900 .
C20' C21' 1.3900 .
C20' H20B 0.9500 .
C21' C22' 1.3900 .
C21' H21B 0.9500 .
C22' C23' 1.3900 .
C22' H22B 0.9500 .
C23' C24' 1.3900 .
C23' H23B 0.9500 .
C24' H24B 0.9500 .
C25 C26 1.3900 .
C25 C30 1.3900 .
C26 C27 1.3900 .
C26 H26A 0.9500 .
C27 C28 1.3900 .
C27 H27A 0.9500 .
C28 C29 1.3900 .
C28 H28A 0.9500 .
C29 C30 1.3900 .
C29 H29A 0.9500 .
C30 H30A 0.9500 .
C25' C26' 1.3900 .
C25' C30' 1.3900 .
C26' C27' 1.3900 .
C26' H26B 0.9500 .
C27' C28' 1.3900 .
C27' H27B 0.9500 .
C28' C29' 1.3900 .
C28' H28B 0.9500 .
C29' C30' 1.3900 .
C29' H29B 0.9500 .
C30' H30B 0.9500 .
Cu3 P3 2.303(5) 3_565
Cu3 P3 2.303(5) 2_665
Cu3 P3 2.303(5) .
Cu3 Cu3 3.096(6) 4_665
Cu3 H3 1.548(3) .
P3 C40' 1.79(3) .
P3 C34' 1.80(3) .
P3 C31 1.80(2) .
P3 C31' 1.80(2) .
P3 C40 1.84(2) .
P3 C34 1.90(2) .
C31 C32 1.556(8) .
C31 H31A 0.9900 .
C31 H31B 0.9900 .
C31' C32 1.52(2) .
C31' H31C 0.9900 .
C31' H31D 0.9900 .
C32 C31' 1.52(2) 3_565
C32 C31' 1.52(2) 2_665
C32 C31 1.556(8) 3_565
C32 C31 1.556(7) 2_665
C32 C33 1.572(11) .
C33 H33A 0.9800 .
C33 H33B 0.9800 .
C33 H33C 0.9800 .
C34 C35 1.3900 .
C34 C39 1.3900 .
C35 C36 1.3900 .
C35 H35A 0.9500 .
C36 C37 1.3900 .
C36 H36A 0.9500 .
C37 C38 1.3900 .
C37 H37A 0.9500 .
C38 C39 1.3900 .
C38 H38A 0.9500 .
C39 H39A 0.9500 .
C34' C35' 1.3900 .
C34' C39' 1.3900 .
C35' C36' 1.3900 .
C35' H35B 0.9500 .
C36' C37' 1.3900 .
C36' H36B 0.9500 .
C37' C38' 1.3900 .
C37' H37B 0.9500 .
C38' C39' 1.3900 .
C38' H38B 0.9500 .
C39' H39B 0.9500 .
C40 C41 1.3900 .
C40 C45 1.3900 .
C41 C42 1.3900 .
C41 H41A 0.9500 .
C42 C43 1.3900 .
C42 H42A 0.9500 .
C43 C44 1.3900 .
C43 H43A 0.9500 .
C44 C45 1.3900 .
C44 H44A 0.9500 .
C45 H45A 0.9500 .
C40' C41' 1.3900 .
C40' C45' 1.3900 .
C41' C42' 1.3900 .
C41' H41B 0.9500 .
C42' C43' 1.3900 .
C42' H42B 0.9500 .
C43' C44' 1.3900 .
C43' H43B 0.9500 .
C44' C45' 1.3900 .
C44' H44B 0.9500 .
C45' H45B 0.9500 .

loop_
_geom_torsion_atom_site_label_1
_geom_torsion_atom_site_label_2
_geom_torsion_atom_site_label_3
_geom_torsion_atom_site_label_4
_geom_torsion
_geom_torsion_site_symmetry_4
C4 P1 C1 C2 164(2) .
C10 P1 C1 C2 -90(3) .
Cu1 P1 C1 C2 30(3) .
C1 P1 C4 C5 33(3) .
C10 P1 C4 C5 -72(3) .
Cu1 P1 C4 C5 154(3) .
C1 P1 C4 C9 -152(2) .
C10 P1 C4 C9 103(3) .
Cu1 P1 C4 C9 -31(4) .
C9 C4 C5 C6 0.0 .
P1 C4 C5 C6 174(3) .
C4 C5 C6 C7 0.0 .
C5 C6 C7 C8 0.0 .
C6 C7 C8 C9 0.0 .
C7 C8 C9 C4 0.0 .
C5 C4 C9 C8 0.0 .
P1 C4 C9 C8 -175(3) .
C4 P1 C10 C11 63(3) .
C1 P1 C10 C11 -37(3) .
Cu1 P1 C10 C11 -155(2) .
C4 P1 C10 C15 -101(3) .
C1 P1 C10 C15 159(2) .
Cu1 P1 C10 C15 41(3) .
C15 C10 C11 C12 0.0 .
P1 C10 C11 C12 -164(3) .
C10 C11 C12 C13 0.0 .
C11 C12 C13 C14 0.0 .
C12 C13 C14 C15 0.0 .
C13 C14 C15 C10 0.0 .
C11 C10 C15 C14 0.0 .
P1 C10 C15 C14 164(3) .
C09 P01 C04 C05 -116(3) .
C01 P01 C04 C05 22(5) .
Cu1 P01 C04 C05 140(3) .
C010 P01 C04 C05 -79(6) .
C01 P01 C04 C09 139(3) .
Cu1 P01 C04 C09 -104(3) .
C010 P01 C04 C09 37(4) .
C09 C04 C05 C06 0.0 .
P01 C04 C05 C06 99(4) .
C04 C05 C06 C07 0.0 .
C05 C06 C07 C08 0.0 .
C06 C07 C08 C09 0.0 .
C07 C08 C09 C04 0.0 .
C07 C08 C09 P01 -87(4) .
C05 C04 C09 C08 0.0 .
P01 C04 C09 C08 -138(3) .
C05 C04 C09 P01 138(3) .
C015 C010 C011 C012 0.0 .
P01 C010 C011 C012 -125(2) .
C010 C011 C012 C013 0.0 .
C011 C012 C013 C014 0.0 .
C012 C013 C014 C015 0.0 .
C013 C014 C015 C010 0.0 .
C011 C010 C015 C014 0.0 .
P01 C010 C015 C014 135(2) .
C10' P1' C1' C2 179(4) .
C4' P1' C1' C2 70(4) .
Cu1 P1' C1' C2 -44(2) .
C10' P1' C4' C5' -114(6) .
C1' P1' C4' C5' -8(6) .
Cu1 P1' C4' C5' 97(5) .
C10' P1' C4' C9' 61(6) .
C1' P1' C4' C9' 167(5) .
Cu1 P1' C4' C9' -88(5) .
C9' C4' C5' C6' 0.0 .
P1' C4' C5' C6' 174(8) .
C4' C5' C6' C7' 0.0 .
C5' C6' C7' C8' 0.0 .
C6' C7' C8' C9' 0.0 .
C7' C8' C9' C4' 0.0 .
C5' C4' C9' C8' 0.0 .
P1' C4' C9' C8' -175(6) .
C1' P1' C10' C11' -47(4) .
C4' P1' C10' C11' 66(5) .
Cu1 P1' C10' C11' -157(4) .
C1' P1' C10' C15' 116(8) .
C4' P1' C10' C15' -131(8) .
Cu1 P1' C10' C15' 6(11) .
C15' C10' C11' C12' 0.0 .
P1' C10' C11' C12' 168(7) .
C10' C11' C12' C13' 0.0 .
C11' C12' C13' C14' 0.0 .
C12' C13' C14' C15' 0.0 .
C13' C14' C15' C10' 0.0 .
C11' C10' C15' C14' 0.0 .
P1' C10' C15' C14' -160(10) .
P01 C01 C2 C01 95(2) 2
P01 C01 C2 C01 -38(3) 3
P01 C01 C2 C3 -151.4(15) .
P1 C1 C2 C1 -88(3) 3
P1 C1 C2 C1 50(3) 2
P1 C1 C2 C3 161(2) .
P1' C1' C2 C1' -28(4) 3
P1' C1' C2 C1' 89.8(15) 2
P1' C1' C2 C3 -149.2(18) .
C19 P2 C16 C17 93.7(19) .
C25' P2 C16 C17 -161.3(13) .
C19' P2 C16 C17 93.4(15) .
C25 P2 C16 C17 -159.7(14) .
Cu2 P2 C16 C17 -30.4(10) .
P2 C16 C17 C16 83.1(9) 3_665
P2 C16 C17 C16 -43.7(13) 2_655
P2 C16 C17 C18 -160.3(7) .
C16 P2 C19 C20 10(4) .
C25 P2 C19 C20 -99(3) .
Cu2 P2 C19 C20 129(3) .
C16 P2 C19 C24 -172.0(19) .
C25 P2 C19 C24 79(2) .
Cu2 P2 C19 C24 -52(2) .
C24 C19 C20 C21 0.0 .
P2 C19 C20 C21 178(4) .
C19 C20 C21 C22 0.0 .
C20 C21 C22 C23 0.0 .
C21 C22 C23 C24 0.0 .
C22 C23 C24 C19 0.0 .
C20 C19 C24 C23 0.0 .
P2 C19 C24 C23 -178(4) .
C25' P2 C19' C20' -60(2) .
C16 P2 C19' C20' 41(2) .
Cu2 P2 C19' C20' 157.9(18) .
C25' P2 C19' C24' 117(2) .
C16 P2 C19' C24' -142.3(17) .
Cu2 P2 C19' C24' -26(2) .
C24' C19' C20' C21' 0.0 .
P2 C19' C20' C21' 176(3) .
C19' C20' C21' C22' 0.0 .
C20' C21' C22' C23' 0.0 .
C21' C22' C23' C24' 0.0 .
C22' C23' C24' C19' 0.0 .
C20' C19' C24' C23' 0.0 .
P2 C19' C24' C23' -176(3) .
C19 P2 C25 C26 55(3) .
C16 P2 C25 C26 -58(2) .
Cu2 P2 C25 C26 -177.7(18) .
C19 P2 C25 C30 -131(2) .
C16 P2 C25 C30 115.9(19) .
Cu2 P2 C25 C30 -4(2) .
C30 C25 C26 C27 0.0 .
P2 C25 C26 C27 174(3) .
C25 C26 C27 C28 0.0 .
C26 C27 C28 C29 0.0 .
C27 C28 C29 C30 0.0 .
C28 C29 C30 C25 0.0 .
C26 C25 C30 C29 0.0 .
P2 C25 C30 C29 -174(3) .
C19' P2 C25' C26' 76.6(19) .
C16 P2 C25' C26' -27.9(17) .
Cu2 P2 C25' C26' -145.1(14) .
C19' P2 C25' C30' -99(2) .
C16 P2 C25' C30' 156.6(17) .
Cu2 P2 C25' C30' 39(2) .
C30' C25' C26' C27' 0.0 .
P2 C25' C26' C27' -175(2) .
C25' C26' C27' C28' 0.0 .
C26' C27' C28' C29' 0.0 .
C27' C28' C29' C30' 0.0 .
C28' C29' C30' C25' 0.0 .
C26' C25' C30' C29' 0.0 .
P2 C25' C30' C29' 176(2) .
C40 P3 C31 C32 -164(4) .
C34 P3 C31 C32 93(4) .
Cu3 P3 C31 C32 -26(5) .
C40' P3 C31' C32 -154(6) .
C34' P3 C31' C32 98(7) .
Cu3 P3 C31' C32 -24(7) .
P3 C31' C32 C31' 80(4) 3_565
P3 C31' C32 C31' -47(7) 2_665
P3 C31' C32 C33 -164(5) .
P3 C31 C32 C31 82(3) 3_565
P3 C31 C32 C31 -47(4) 2_665
P3 C31 C32 C33 -163(3) .
C31 P3 C34 C35 44.1(17) .
C40 P3 C34 C35 -60.0(19) .
Cu3 P3 C34 C35 159.2(13) .
C31 P3 C34 C39 -136.4(15) .
C40 P3 C34 C39 119.6(18) .
Cu3 P3 C34 C39 -21.3(18) .
C39 C34 C35 C36 0.0 .
P3 C34 C35 C36 180(2) .
C34 C35 C36 C37 0.0 .
C35 C36 C37 C38 0.0 .
C36 C37 C38 C39 0.0 .
C37 C38 C39 C34 0.0 .
C35 C34 C39 C38 0.0 .
P3 C34 C39 C38 -180(2) .
C40' P3 C34' C35' -86(2) .
C31' P3 C34' C35' 20(2) .
Cu3 P3 C34' C35' 135.3(15) .
C40' P3 C34' C39' 92(3) .
C31' P3 C34' C39' -162(2) .
Cu3 P3 C34' C39' -46(3) .
C39' C34' C35' C36' 0.0 .
P3 C34' C35' C36' 178(3) .
C34' C35' C36' C37' 0.0 .
C35' C36' C37' C38' 0.0 .
C36' C37' C38' C39' 0.0 .
C37' C38' C39' C34' 0.0 .
C35' C34' C39' C38' 0.0 .
P3 C34' C39' C38' -178(3) .
C31 P3 C40 C41 -12(3) .
C34 P3 C40 C41 93.7(17) .
Cu3 P3 C40 C41 -135.1(13) .
C31 P3 C40 C45 174(3) .
C34 P3 C40 C45 -80.7(18) .
Cu3 P3 C40 C45 51(2) .
C45 C40 C41 C42 0.0 .
P3 C40 C41 C42 -174(2) .
C40 C41 C42 C43 0.0 .
C41 C42 C43 C44 0.0 .
C42 C43 C44 C45 0.0 .
C43 C44 C45 C40 0.0 .
C41 C40 C45 C44 0.0 .
P3 C40 C45 C44 175(2) .
C34' P3 C40' C41' 59(2) .
C31' P3 C40' C41' -48(4) .
Cu3 P3 C40' C41' -166.1(15) .
C34' P3 C40' C45' -117(2) .
C31' P3 C40' C45' 136(4) .
Cu3 P3 C40' C45' 18(3) .
C45' C40' C41' C42' 0.0 .
P3 C40' C41' C42' -176(3) .
C40' C41' C42' C43' 0.0 .
C41' C42' C43' C44' 0.0 .
C42' C43' C44' C45' 0.0 .
C43' C44' C45' C40' 0.0 .
C41' C40' C45' C44' 0.0 .
P3 C40' C45' C44' 176(3) .
